data_7242396
loop_
_publ_author_name
'Yang, Feng'
'Xu, Yuangang'
'Wang, Pengcheng'
'Lin, Qiuhan'
'Bi, Fuqiang'
'Liu, Ning'
'Lu, Ming'

_publ_section_title
;
 Pyrazolo[1,5-a]pyrimidine with similar
 &#x201C;amino--nitro--amino&#x201D; arrangement characteristics to TATB:
 a novel heat-resistant explosive with fused structure
;
_journal_issue 15
_journal_name_full CrystEngComm
_journal_page_first 2801
_journal_page_last 2808
_journal_paper_doi 10.1039/D1CE00049G
_journal_volume 23
_journal_year 2021
_chemical_formula_moiety 'C6 H5 Cl N4'
_chemical_formula_sum 'C6 H5 Cl N4'
_chemical_formula_weight 168.59
_space_group_crystal_system monoclinic
_space_group_IT_number 14
_space_group_name_Hall '-P 2ybc'
_space_group_name_H-M_alt 'P 1 21/c 1'
_atom_sites_solution_hydrogens geom
_audit_creation_method SHELXL-2018/3
_audit_update_record
;
2020-07-09 deposited with the CCDC.	2021-03-11 downloaded from the CCDC.
;
_cell_angle_alpha 90
_cell_angle_beta 93.293(3)
_cell_angle_gamma 90
_cell_formula_units_Z 4
_cell_length_a 3.9124(3)
_cell_length_b 15.4255(12)
_cell_length_c 11.8549(9)
_cell_measurement_reflns_used 3393
_cell_measurement_temperature 296(2)
_cell_measurement_theta_max 27.56
_cell_measurement_theta_min 2.17
_cell_volume 714.27(10)
_computing_cell_refinement 'Bruker SAINT'
_computing_data_collection 'Bruker APEX3'
_computing_data_reduction 'Bruker SAINT'
_computing_molecular_graphics 'Bruker SHELXTL'
_computing_publication_material 'Bruker SHELXTL'
_computing_structure_refinement 'SHELXL-2018/3 (Sheldrick, 2018)'
_computing_structure_solution 'SHELXT 2014/5 (Sheldrick, 2014)'
_diffrn_ambient_temperature 296(2)
_diffrn_measured_fraction_theta_full 0.961
_diffrn_measured_fraction_theta_max 0.965
_diffrn_measurement_device_type 'Bruker D8 QUEST PHOTON 100'
_diffrn_measurement_method '\f and \w scans'
_diffrn_radiation_type MoK\a
_diffrn_radiation_wavelength 0.71073
_diffrn_reflns_av_unetI/netI 0.0420
_diffrn_reflns_Laue_measured_fraction_full 0.961
_diffrn_reflns_Laue_measured_fraction_max 0.965
_diffrn_reflns_limit_h_max 5
_diffrn_reflns_limit_h_min -5
_diffrn_reflns_limit_k_max 20
_diffrn_reflns_limit_k_min 0
_diffrn_reflns_limit_l_max 15
_diffrn_reflns_limit_l_min 0
_diffrn_reflns_number 2565
_diffrn_reflns_point_group_measured_fraction_full 0.961
_diffrn_reflns_point_group_measured_fraction_max 0.965
_diffrn_reflns_theta_full 25.242
_diffrn_reflns_theta_max 27.564
_diffrn_reflns_theta_min 2.169
_diffrn_source.source 'Ius 2.0'
_diffrn_source.type microfocus

_exptl_absorpt_coefficient_mu 0.464
_exptl_absorpt_correction_T_max 0.746
_exptl_absorpt_correction_T_min 0.622
_exptl_absorpt_correction_type multi-scan
_exptl_absorpt_process_details twinabs
_exptl_crystal_colour yellow
_exptl_crystal_density_diffrn 1.568
_exptl_crystal_description block
_exptl_crystal_F_000 344
_exptl_crystal_size_max 0.180
_exptl_crystal_size_mid 0.150
_exptl_crystal_size_min 0.100
_refine_diff_density_max 0.227
_refine_diff_density_min -0.261
_refine_diff_density_rms 0.053
_refine_ls_extinction_method none
_refine_ls_goodness_of_fit_ref 1.052
_refine_ls_hydrogen_treatment constr
_refine_ls_matrix_type full
_refine_ls_number_parameters 101
_refine_ls_number_reflns 2565
_refine_ls_number_restraints 0
_refine_ls_restrained_S_all 1.052
_refine_ls_R_factor_all 0.0714
_refine_ls_R_factor_gt 0.0461
_refine_ls_shift/su_max 0.000
_refine_ls_shift/su_mean 0.000
_refine_ls_structure_factor_coef Fsqd
_refine_ls_weighting_details 'w=1/[\s^2^(Fo^2^)+(0.0540P)^2^+0.3099P] where P=(Fo^2^+2Fc^2^)/3'
_refine_ls_weighting_scheme calc
_refine_ls_wR_factor_gt 0.1137
_refine_ls_wR_factor_ref 0.1241
_reflns_Friedel_coverage 0.000
_reflns_number_gt 1993
_reflns_number_total 2565
_reflns_threshold_expression 'I > 2\s(I)'
_cod_data_source_file d1ce00049g2.cif
_cod_data_source_block YF021_a
_cod_depositor_comments 'Adding full bibliography for 7242396--7242399.cif.'
_cod_original_sg_symbol_H-M 'P 21/c'
_cod_database_code 7242396
_shelx_shelxl_version_number 2018/3
_shelx_space_group_comment
;
The symmetry employed for this shelxl refinement is uniquely defined
by the following loop, which should always be used as a source of
symmetry information in preference to the above space-group names.
They are only intended as comments.
;
_shelx_estimated_absorpt_t_min 0.921
_shelx_estimated_absorpt_t_max 0.955

loop_
_space_group_symop_operation_xyz
'x, y, z'
'-x, y+1/2, -z+1/2'
'-x, -y, -z'
'x, -y-1/2, z-1/2'

loop_
_atom_site_label
_atom_site_type_symbol
_atom_site_fract_x
_atom_site_fract_y
_atom_site_fract_z
_atom_site_U_iso_or_equiv
_atom_site_adp_type
_atom_site_occupancy
_atom_site_site_symmetry_order
_atom_site_calc_flag
_atom_site_refinement_flags_posn
_atom_site_refinement_flags_adp
_atom_site_refinement_flags_occupancy
_atom_site_disorder_assembly
_atom_site_disorder_group
C1 C 0.4775(7) 0.21183(16) 0.3849(2) 0.0368(6) Uani 1 1 d . . . . .
C2 C 0.4583(7) 0.25421(16) 0.4869(2) 0.0370(6) Uani 1 1 d . . . . .
H2 H 0.549767 0.229530 0.553536 0.044 Uiso 1 1 calc R U . . .
C3 C 0.2998(7) 0.33416(16) 0.4874(2) 0.0357(6) Uani 1 1 d . . . . .
C4 C 0.2151(7) 0.31805(17) 0.2845(2) 0.0347(6) Uani 1 1 d . . . . .
C5 C 0.0658(7) 0.36974(19) 0.2008(2) 0.0432(7) Uani 1 1 d . . . . .
H5 H 0.047180 0.358339 0.123673 0.052 Uiso 1 1 calc R U . . .
C6 C -0.0499(7) 0.44174(19) 0.2552(2) 0.0449(7) Uani 1 1 d . . . . .
H6 H -0.164376 0.486969 0.217443 0.054 Uiso 1 1 calc R U . . .
Cl1 Cl 0.6649(2) 0.10915(5) 0.38830(7) 0.0554(3) Uani 1 1 d . . . . .
N1 N 0.3664(6) 0.23893(14) 0.28507(19) 0.0397(6) Uani 1 1 d . . . . .
N2 N 0.1823(5) 0.36425(13) 0.38377(17) 0.0338(5) Uani 1 1 d . . . . .
N3 N 0.0160(6) 0.44121(14) 0.36672(19) 0.0429(6) Uani 1 1 d . . . . .
N4 N 0.2495(7) 0.38187(15) 0.5774(2) 0.0565(7) Uani 1 1 d . . . . .
H4A H 0.144754 0.430745 0.570065 0.068 Uiso 1 1 calc R U . . .
H4B H 0.321406 0.364097 0.643267 0.068 Uiso 1 1 calc R U . . .

loop_
_atom_site_aniso_label
_atom_site_aniso_U_11
_atom_site_aniso_U_22
_atom_site_aniso_U_33
_atom_site_aniso_U_23
_atom_site_aniso_U_13
_atom_site_aniso_U_12
C1 0.0340(15) 0.0330(13) 0.0434(17) -0.0034(11) 0.0024(12) -0.0027(11)
C2 0.0411(15) 0.0369(13) 0.0323(15) 0.0020(11) -0.0033(11) 0.0026(12)
C3 0.0419(16) 0.0348(13) 0.0303(15) 0.0010(11) 0.0007(12) -0.0021(12)
C4 0.0353(15) 0.0387(14) 0.0303(14) -0.0033(11) 0.0021(11) -0.0077(12)
C5 0.0480(17) 0.0506(16) 0.0304(15) 0.0021(13) -0.0034(13) -0.0047(14)
C6 0.0458(17) 0.0445(16) 0.0438(18) 0.0115(13) -0.0022(14) -0.0005(13)
Cl1 0.0585(5) 0.0389(4) 0.0678(6) -0.0112(3) -0.0047(4) 0.0097(3)
N1 0.0432(14) 0.0395(12) 0.0363(13) -0.0056(10) 0.0018(10) -0.0022(10)
N2 0.0391(13) 0.0315(10) 0.0307(12) 0.0020(9) 0.0013(10) 0.0012(9)
N3 0.0523(15) 0.0363(12) 0.0401(14) 0.0057(10) 0.0024(11) 0.0056(11)
N4 0.093(2) 0.0464(14) 0.0296(13) -0.0030(11) -0.0028(13) 0.0243(14)

loop_
_atom_type_symbol
_atom_type_description
_atom_type_scat_dispersion_real
_atom_type_scat_dispersion_imag
_atom_type_scat_source
C C 0.0033 0.0016 'International Tables Vol C Tables 4.2.6.8 and 6.1.1.4'
H H 0.0000 0.0000 'International Tables Vol C Tables 4.2.6.8 and 6.1.1.4'
N N 0.0061 0.0033 'International Tables Vol C Tables 4.2.6.8 and 6.1.1.4'
Cl Cl 0.1484 0.1585 'International Tables Vol C Tables 4.2.6.8 and 6.1.1.4'

loop_
_geom_angle_atom_site_label_1
_geom_angle_atom_site_label_2
_geom_angle_atom_site_label_3
_geom_angle
_geom_angle_site_symmetry_1
_geom_angle_site_symmetry_3
_geom_angle_publ_flag
N1 C1 C2 127.6(2) . . ?
N1 C1 Cl1 115.4(2) . . ?
C2 C1 Cl1 116.9(2) . . ?
C3 C2 C1 118.3(2) . . ?
C3 C2 H2 120.9 . . ?
C1 C2 H2 120.9 . . ?
N4 C3 N2 118.6(2) . . ?
N4 C3 C2 126.1(2) . . ?
N2 C3 C2 115.3(2) . . ?
N1 C4 C5 133.8(2) . . ?
N1 C4 N2 121.3(2) . . ?
C5 C4 N2 104.9(2) . . ?
C6 C5 C4 105.5(2) . . ?
C6 C5 H5 127.2 . . ?
C4 C5 H5 127.2 . . ?
N3 C6 C5 114.2(3) . . ?
N3 C6 H6 122.9 . . ?
C5 C6 H6 122.9 . . ?
C1 N1 C4 114.5(2) . . ?
N3 N2 C3 124.2(2) . . ?
N3 N2 C4 112.8(2) . . ?
C3 N2 C4 123.0(2) . . ?
C6 N3 N2 102.5(2) . . ?
C3 N4 H4A 120.0 . . ?
C3 N4 H4B 120.0 . . ?
H4A N4 H4B 120.0 . . ?

loop_
_geom_bond_atom_site_label_1
_geom_bond_atom_site_label_2
_geom_bond_distance
_geom_bond_site_symmetry_2
_geom_bond_publ_flag
C1 N1 1.305(3) . ?
C1 C2 1.381(4) . ?
C1 Cl1 1.745(3) . ?
C2 C3 1.381(3) . ?
C2 H2 0.9300 . ?
C3 N4 1.320(3) . ?
C3 N2 1.368(3) . ?
C4 N1 1.356(3) . ?
C4 C5 1.377(4) . ?
C4 N2 1.388(3) . ?
C5 C6 1.374(4) . ?
C5 H5 0.9300 . ?
C6 N3 1.332(3) . ?
C6 H6 0.9300 . ?
N2 N3 1.363(3) . ?
N4 H4A 0.8600 . ?
N4 H4B 0.8600 . ?

loop_
_geom_hbond_atom_site_label_D
_geom_hbond_atom_site_label_H
_geom_hbond_atom_site_label_A
_geom_hbond_distance_DH
_geom_hbond_distance_HA
_geom_hbond_distance_DA
_geom_hbond_angle_DHA
_geom_hbond_site_symmetry_A
_geom_hbond_publ_flag
N4 H4B N1 0.86 2.31 3.101(3) 152.5 4_566 yes
N4 H4A N3 0.86 2.22 3.008(3) 152.9 3_566 yes

loop_
_geom_torsion_atom_site_label_1
_geom_torsion_atom_site_label_2
_geom_torsion_atom_site_label_3
_geom_torsion_atom_site_label_4
_geom_torsion
_geom_torsion_site_symmetry_1
_geom_torsion_site_symmetry_2
_geom_torsion_site_symmetry_3
_geom_torsion_site_symmetry_4
_geom_torsion_publ_flag
N1 C1 C2 C3 1.2(4) . . . . ?
Cl1 C1 C2 C3 -177.6(2) . . . . ?
C1 C2 C3 N4 177.6(3) . . . . ?
C1 C2 C3 N2 -1.3(4) . . . . ?
N1 C4 C5 C6 178.3(3) . . . . ?
N2 C4 C5 C6 -1.0(3) . . . . ?
C4 C5 C6 N3 0.8(3) . . . . ?
C2 C1 N1 C4 -0.2(4) . . . . ?
Cl1 C1 N1 C4 178.66(19) . . . . ?
C5 C4 N1 C1 -179.8(3) . . . . ?
N2 C4 N1 C1 -0.6(4) . . . . ?
N4 C3 N2 N3 0.3(4) . . . . ?
C2 C3 N2 N3 179.3(2) . . . . ?
N4 C3 N2 C4 -178.4(2) . . . . ?
C2 C3 N2 C4 0.6(4) . . . . ?
N1 C4 N2 N3 -178.4(2) . . . . ?
C5 C4 N2 N3 1.0(3) . . . . ?
N1 C4 N2 C3 0.4(4) . . . . ?
C5 C4 N2 C3 179.8(2) . . . . ?
C5 C6 N3 N2 -0.2(3) . . . . ?
C3 N2 N3 C6 -179.3(2) . . . . ?
C4 N2 N3 C6 -0.5(3) . . . . ?
